data_7128572
loop_
_publ_author_name
'Pocock, Ian A.'
'Alotaibi, Alya M.'
'Jagdev, Kesar'
'Prior, Connor'
'Burgess, Gregory R.'
'Male, Louise'
'Grainger, Richard S.'

_publ_section_title
;
 Direct formation of 4,5-disubstituted carbazoles via regioselective
 dilithiation.
;
_journal_issue 59
_journal_name_full 'Chemical communications (Cambridge, England)'
_journal_page_first 7252
_journal_page_last 7255
_journal_paper_doi 10.1039/d1cc02892h
_journal_volume 57
_journal_year 2021
_chemical_formula_moiety 'C23 H33 N Si2'
_chemical_formula_sum 'C23 H33 N Si2'
_chemical_formula_weight 379.68
_space_group_crystal_system monoclinic
_space_group_IT_number 14
_space_group_name_Hall '-P 2ybc'
_space_group_name_H-M_alt 'P 1 21/c 1'
_atom_sites_solution_hydrogens geom
_atom_sites_solution_primary dual
_audit_creation_date 2019-08-20
_audit_creation_method
;
Olex2 1.2
(compiled 2018.05.29 svn.r3508 for OlexSys, GUI svn.r5506)
;
_audit_update_record
;
2021-04-25 deposited with the CCDC.	2021-06-18 downloaded from the CCDC.
;
_cell_angle_alpha 90
_cell_angle_beta 117.891(5)
_cell_angle_gamma 90
_cell_formula_units_Z 4
_cell_length_a 13.1260(5)
_cell_length_b 15.4832(4)
_cell_length_c 12.3174(5)
_cell_measurement_reflns_used 5523
_cell_measurement_temperature 100.01(10)
_cell_measurement_theta_max 74.2700
_cell_measurement_theta_min 4.7260
_cell_volume 2212.51(17)
_computing_cell_refinement 'CrysAlisPro 1.171.39.46 (Rigaku OD, 2018)'
_computing_data_collection 'CrysAlisPro 1.171.39.46 (Rigaku OD, 2018)'
_computing_data_reduction 'CrysAlisPro 1.171.39.46 (Rigaku OD, 2018)'
_computing_molecular_graphics 'Olex2 (Dolomanov et al., 2009)'
_computing_publication_material 'Olex2 (Dolomanov et al., 2009)'
_computing_structure_refinement 'ShelXL (Sheldrick, 2015)'
_computing_structure_solution 'ShelXT (Sheldrick, 2015)'
_diffrn_ambient_environment N~2~
_diffrn_ambient_temperature 100.01(10)
_diffrn_detector 'CCD plate'
_diffrn_detector_area_resol_mean 5.1768
_diffrn_detector_type Atlas
_diffrn_measured_fraction_theta_full 0.999
_diffrn_measured_fraction_theta_max 0.998
_diffrn_measurement_details
;
List of Runs (angles in degrees, time in seconds):

  # Type    Start    End  Width  t~exp~   \w     \q     \k     \f   Frames
#--------------------------------------------------------------------------
  1  \w   -112.00 -16.00   1.00    1.00    --  -42.56 -57.00 -30.00   96
  2  \w    -63.00  28.00   1.00    1.00    --  -42.56  57.00 120.00   91
  3  \w     90.00 115.00   1.00    1.00    --   42.56  38.00   0.00   25
  4  \w     22.00  49.00   1.00    1.00    --   42.56  38.00   0.00   27
  5  \w     80.00 166.00   1.00    1.53    --  106.63  77.00-180.00   86
  6  \w     96.00 129.00   1.00    1.53    --  106.63 125.00  90.00   33
  7  \w     36.00 127.00   1.00    1.53    --  106.63 -45.00-180.00   91
  8  \w     35.00 131.00   1.00    1.53    --  106.63 -45.00  30.00   96
  9  \w     74.00 171.00   1.00    1.53    --  106.63   0.00 120.00   97
;
_diffrn_measurement_device 'four-circle diffractometer'
_diffrn_measurement_device_type 'SuperNova, Dual, Cu at home/near, Atlas'
_diffrn_measurement_method '\w scans'
_diffrn_orient_matrix_type 'CrysAlisPro convention (1999,Acta A55,543-557)'
_diffrn_orient_matrix_UB_11 -0.0298882000
_diffrn_orient_matrix_UB_12 -0.0243650000
_diffrn_orient_matrix_UB_13 0.1030169000
_diffrn_orient_matrix_UB_21 -0.0948478000
_diffrn_orient_matrix_UB_22 0.0696916000
_diffrn_orient_matrix_UB_23 -0.0457695000
_diffrn_orient_matrix_UB_31 -0.0881410000
_diffrn_orient_matrix_UB_32 -0.0666712000
_diffrn_orient_matrix_UB_33 -0.0854213000
_diffrn_radiation_monochromator mirror
_diffrn_radiation_probe x-ray
_diffrn_radiation_type CuK\a
_diffrn_radiation_wavelength 1.54184
_diffrn_reflns_av_R_equivalents 0.0250
_diffrn_reflns_av_unetI/netI 0.0323
_diffrn_reflns_Laue_measured_fraction_full 0.999
_diffrn_reflns_Laue_measured_fraction_max 0.998
_diffrn_reflns_limit_h_max 15
_diffrn_reflns_limit_h_min -15
_diffrn_reflns_limit_k_max 13
_diffrn_reflns_limit_k_min -18
_diffrn_reflns_limit_l_max 14
_diffrn_reflns_limit_l_min -14
_diffrn_reflns_number 8569
_diffrn_reflns_point_group_measured_fraction_full 0.999
_diffrn_reflns_point_group_measured_fraction_max 0.998
_diffrn_reflns_theta_full 67.684
_diffrn_reflns_theta_max 69.131
_diffrn_reflns_theta_min 4.763
_diffrn_source 'micro-focus sealed X-ray tube'
_diffrn_source_type 'SuperNova (Cu) X-ray Source'
_exptl_absorpt_coefficient_mu 1.483
_exptl_absorpt_correction_T_max 1.000
_exptl_absorpt_correction_T_min 0.742
_exptl_absorpt_correction_type gaussian
_exptl_absorpt_process_details
;
CrysAlisPro 1.171.39.46 (Rigaku Oxford Diffraction, 2018)
Numerical absorption correction based on gaussian integration over
			a multifaceted crystal model
Empirical absorption correction using spherical harmonics,
 implemented in SCALE3 ABSPACK scaling algorithm.
;
_exptl_crystal_colour colourless
_exptl_crystal_colour_primary colourless
_exptl_crystal_density_diffrn 1.140
_exptl_crystal_description block
_exptl_crystal_F_000 824
_exptl_crystal_size_max 0.208
_exptl_crystal_size_mid 0.173
_exptl_crystal_size_min 0.137
_refine_diff_density_max 0.375
_refine_diff_density_min -0.230
_refine_diff_density_rms 0.048
_refine_ls_extinction_method none
_refine_ls_goodness_of_fit_ref 1.043
_refine_ls_hydrogen_treatment constr
_refine_ls_matrix_type full
_refine_ls_number_parameters 243
_refine_ls_number_reflns 4107
_refine_ls_number_restraints 0
_refine_ls_restrained_S_all 1.043
_refine_ls_R_factor_all 0.0417
_refine_ls_R_factor_gt 0.0361
_refine_ls_shift/su_max 0.001
_refine_ls_shift/su_mean 0.000
_refine_ls_structure_factor_coef Fsqd
_refine_ls_weighting_details 'w=1/[\s^2^(Fo^2^)+(0.0534P)^2^+0.8633P] where P=(Fo^2^+2Fc^2^)/3'
_refine_ls_weighting_scheme calc
_refine_ls_wR_factor_gt 0.0962
_refine_ls_wR_factor_ref 0.1018
_reflns_Friedel_coverage 0.000
_reflns_number_gt 3612
_reflns_number_total 4107
_reflns_threshold_expression 'I > 2\s(I)'
_cod_data_source_file d1cc02892h2.cif
_cod_data_source_block 8a
_cod_depositor_comments 'Adding full bibliography for 7128568--7128575.cif.'
_cod_original_cell_volume 2212.51(16)
_cod_database_code 7128572
_shelx_shelxl_version_number 2018/3
_chemical_oxdiff_formula 'C23 H33 N1 Si2'
_shelx_space_group_comment
;
The symmetry employed for this shelxl refinement is uniquely defined
by the following loop, which should always be used as a source of
symmetry information in preference to the above space-group names.
They are only intended as comments.
;
_reflns_odcompleteness_completeness 99.90
_reflns_odcompleteness_iscentric 1
_reflns_odcompleteness_theta 66.97
_olex2_refinement_description
;
1. Fixed Uiso
 At 1.2 times of:
  All C(H) groups
 At 1.5 times of:
  All C(H,H,H) groups
2.a Ternary CH refined with riding coordinates:
 C14(H14), C17(H17), C20(H20)
2.b Aromatic/amide H refined with riding coordinates:
 C1(H1), C2(H2), C3(H3), C6(H6), C7(H7), C8(H8)
2.c Idealised Me refined as rotating group:
 C15(H15A,H15B,H15C), C16(H16A,H16B,H16C), C18(H18A,H18B,H18C), C19(H19A,H19B,
 H19C), C21(H21A,H21B,H21C), C22(H22A,H22B,H22C), C23(H23A,H23B,H23C), C24(H24A,
 H24B,H24C)
;
_olex2_submission_special_instructions 'No special instructions were received'
_oxdiff_exptl_absorpt_empirical_details
;
Empirical correction (ABSPACK) includes:
- Absorption correction using spherical harmonics
- Frame scaling
;
_oxdiff_exptl_absorpt_empirical_full_max 1.203
_oxdiff_exptl_absorpt_empirical_full_min 0.878

loop_
_space_group_symop_operation_xyz
'x, y, z'
'-x, y+1/2, -z+1/2'
'-x, -y, -z'
'x, -y-1/2, z-1/2'

loop_
_atom_site_label
_atom_site_type_symbol
_atom_site_fract_x
_atom_site_fract_y
_atom_site_fract_z
_atom_site_U_iso_or_equiv
_atom_site_adp_type
_atom_site_occupancy
_atom_site_site_symmetry_order
_atom_site_calc_flag
_atom_site_refinement_flags_posn
_atom_site_refinement_flags_adp
_atom_site_refinement_flags_occupancy
_atom_site_disorder_assembly
_atom_site_disorder_group
C1 C 0.48636(14) 0.73789(10) 0.43291(15) 0.0235(3) Uani 1 1 d . . . . .
H1 H 0.559437 0.746341 0.498498 0.028 Uiso 1 1 calc R . . . .
C2 C 0.39261(15) 0.78857(10) 0.41878(15) 0.0250(4) Uani 1 1 d . . . . .
H2 H 0.405624 0.830745 0.477607 0.030 Uiso 1 1 calc R . . . .
C3 C 0.27997(14) 0.77998(10) 0.32155(15) 0.0229(3) Uani 1 1 d . . . . .
H3 H 0.221457 0.815961 0.317248 0.028 Uiso 1 1 calc R . . . .
C4 C 0.25656(13) 0.71721(10) 0.23166(15) 0.0202(3) Uani 1 1 d . . . . .
C5 C 0.24253(13) 0.58546(10) 0.06616(14) 0.0192(3) Uani 1 1 d . . . . .
C6 C 0.25118(14) 0.51921(10) -0.00613(15) 0.0217(3) Uani 1 1 d . . . . .
H6 H 0.186706 0.501535 -0.077249 0.026 Uiso 1 1 calc R . . . .
C7 C 0.35887(14) 0.47956(10) 0.03017(15) 0.0222(3) Uani 1 1 d . . . . .
H7 H 0.362541 0.435668 -0.019420 0.027 Uiso 1 1 calc R . . . .
C8 C 0.46090(13) 0.50133(10) 0.13545(15) 0.0199(3) Uani 1 1 d . . . . .
H8 H 0.529752 0.472833 0.155222 0.024 Uiso 1 1 calc R . . . .
C10 C 0.46592(13) 0.67375(9) 0.34423(14) 0.0184(3) Uani 1 1 d . . . . .
C11 C 0.35335(13) 0.66920(9) 0.25125(14) 0.0178(3) Uani 1 1 d . . . . .
C12 C 0.34659(13) 0.60404(9) 0.16869(14) 0.0169(3) Uani 1 1 d . . . . .
C13 C 0.45519(13) 0.56760(9) 0.20969(14) 0.0164(3) Uani 1 1 d . . . . .
C14 C 0.76490(14) 0.67790(10) 0.37540(15) 0.0211(3) Uani 1 1 d . . . . .
H14 H 0.846921 0.670753 0.433075 0.025 Uiso 1 1 calc R . . . .
C15 C 0.75157(16) 0.66601(11) 0.24579(15) 0.0283(4) Uani 1 1 d . . . . .
H15A H 0.671697 0.670976 0.186591 0.042 Uiso 1 1 calc GR . . . .
H15B H 0.779528 0.609961 0.239301 0.042 Uiso 1 1 calc GR . . . .
H15C H 0.795147 0.709647 0.230349 0.042 Uiso 1 1 calc GR . . . .
C16 C 0.73202(17) 0.77045(11) 0.39103(18) 0.0310(4) Uani 1 1 d . . . . .
H16A H 0.779090 0.810614 0.375003 0.047 Uiso 1 1 calc GR . . . .
H16B H 0.744049 0.778228 0.473517 0.047 Uiso 1 1 calc GR . . . .
H16C H 0.652355 0.780400 0.334360 0.047 Uiso 1 1 calc GR . . . .
C17 C 0.72125(13) 0.60559(10) 0.58087(14) 0.0203(3) Uani 1 1 d . . . . .
H17 H 0.707606 0.666481 0.591560 0.024 Uiso 1 1 calc R . . . .
C18 C 0.84900(16) 0.58883(15) 0.66750(17) 0.0389(5) Uani 1 1 d . . . . .
H18A H 0.865292 0.601408 0.750383 0.058 Uiso 1 1 calc GR . . . .
H18B H 0.895243 0.625196 0.644863 0.058 Uiso 1 1 calc GR . . . .
H18C H 0.866575 0.529377 0.661587 0.058 Uiso 1 1 calc GR . . . .
C19 C 0.64570(18) 0.55336(13) 0.62084(17) 0.0349(4) Uani 1 1 d . . . . .
H19A H 0.659609 0.492850 0.616987 0.052 Uiso 1 1 calc GR . . . .
H19B H 0.566017 0.565838 0.567119 0.052 Uiso 1 1 calc GR . . . .
H19C H 0.664028 0.568608 0.703526 0.052 Uiso 1 1 calc GR . . . .
C20 C 0.72081(13) 0.48313(10) 0.37426(15) 0.0207(3) Uani 1 1 d . . . . .
H20 H 0.690306 0.482899 0.284856 0.025 Uiso 1 1 calc R . . . .
C21 C 0.85112(14) 0.46774(12) 0.42860(17) 0.0301(4) Uani 1 1 d . . . . .
H21A H 0.883821 0.459102 0.515671 0.045 Uiso 1 1 calc GR . . . .
H21B H 0.886429 0.517042 0.412626 0.045 Uiso 1 1 calc GR . . . .
H21C H 0.864545 0.417461 0.391480 0.045 Uiso 1 1 calc GR . . . .
C22 C 0.66217(16) 0.40747(10) 0.40359(17) 0.0266(4) Uani 1 1 d . . . . .
H22A H 0.672992 0.355483 0.367748 0.040 Uiso 1 1 calc GR . . . .
H22B H 0.581236 0.419091 0.370349 0.040 Uiso 1 1 calc GR . . . .
H22C H 0.695595 0.400509 0.491007 0.040 Uiso 1 1 calc GR . . . .
C23 C 0.07698(14) 0.74360(11) -0.05022(16) 0.0264(4) Uani 1 1 d . . . . .
H23A H 0.031470 0.786096 -0.035700 0.040 Uiso 1 1 calc GR . . . .
H23B H 0.029099 0.712352 -0.124064 0.040 Uiso 1 1 calc GR . . . .
H23C H 0.137927 0.771743 -0.058917 0.040 Uiso 1 1 calc GR . . . .
C24 C 0.02213(15) 0.61534(12) 0.10319(19) 0.0334(4) Uani 1 1 d . . . . .
H24A H 0.054630 0.573816 0.168504 0.050 Uiso 1 1 calc GR . . . .
H24B H -0.030364 0.586865 0.028559 0.050 Uiso 1 1 calc GR . . . .
H24C H -0.018452 0.658706 0.123477 0.050 Uiso 1 1 calc GR . . . .
N1 N 0.53333(11) 0.60963(8) 0.32226(12) 0.0173(3) Uani 1 1 d . . . . .
Si1 Si 0.68447(3) 0.59262(3) 0.41413(4) 0.01622(12) Uani 1 1 d . . . . .
Si2 Si 0.13993(3) 0.66715(3) 0.08183(4) 0.02071(13) Uani 1 1 d . . . . .

loop_
_atom_site_aniso_label
_atom_site_aniso_U_11
_atom_site_aniso_U_22
_atom_site_aniso_U_33
_atom_site_aniso_U_23
_atom_site_aniso_U_13
_atom_site_aniso_U_12
C1 0.0220(8) 0.0237(8) 0.0209(8) -0.0058(6) 0.0068(7) -0.0006(6)
C2 0.0308(9) 0.0214(8) 0.0246(8) -0.0047(6) 0.0143(7) 0.0020(7)
C3 0.0251(8) 0.0208(8) 0.0270(8) 0.0017(6) 0.0156(7) 0.0044(6)
C4 0.0187(7) 0.0193(7) 0.0235(8) 0.0020(6) 0.0104(6) 0.0008(6)
C5 0.0159(7) 0.0183(7) 0.0204(8) 0.0022(6) 0.0060(6) -0.0014(6)
C6 0.0183(7) 0.0211(8) 0.0193(8) -0.0023(6) 0.0036(6) -0.0053(6)
C7 0.0245(8) 0.0192(7) 0.0221(8) -0.0055(6) 0.0102(7) -0.0032(6)
C8 0.0178(7) 0.0188(7) 0.0221(8) -0.0013(6) 0.0085(6) 0.0009(6)
C10 0.0184(8) 0.0166(7) 0.0194(8) -0.0011(6) 0.0081(6) -0.0001(6)
C11 0.0178(8) 0.0164(7) 0.0187(8) 0.0007(6) 0.0082(6) -0.0013(6)
C12 0.0166(7) 0.0151(7) 0.0190(8) 0.0007(6) 0.0083(6) -0.0021(6)
C13 0.0168(7) 0.0148(7) 0.0168(7) -0.0001(6) 0.0072(6) -0.0023(6)
C14 0.0178(7) 0.0231(8) 0.0186(8) -0.0002(6) 0.0054(6) -0.0036(6)
C15 0.0335(9) 0.0298(9) 0.0215(9) 0.0024(7) 0.0128(8) -0.0043(7)
C16 0.0377(10) 0.0218(8) 0.0367(10) -0.0021(7) 0.0200(8) -0.0086(7)
C17 0.0209(8) 0.0201(7) 0.0176(8) -0.0012(6) 0.0073(6) -0.0028(6)
C18 0.0272(10) 0.0632(13) 0.0196(9) 0.0004(8) 0.0054(8) 0.0055(9)
C19 0.0462(11) 0.0387(10) 0.0261(9) -0.0076(8) 0.0223(9) -0.0164(9)
C20 0.0173(8) 0.0212(8) 0.0217(8) -0.0021(6) 0.0076(6) 0.0006(6)
C21 0.0180(8) 0.0296(9) 0.0359(10) -0.0036(7) 0.0069(7) 0.0041(7)
C22 0.0305(9) 0.0168(8) 0.0340(10) -0.0006(7) 0.0163(8) 0.0020(7)
C23 0.0213(8) 0.0249(8) 0.0277(9) 0.0003(7) 0.0071(7) 0.0009(7)
C24 0.0226(9) 0.0356(10) 0.0419(11) 0.0058(8) 0.0151(8) -0.0011(8)
N1 0.0145(6) 0.0168(6) 0.0171(6) -0.0046(5) 0.0043(5) -0.0012(5)
Si1 0.0133(2) 0.0161(2) 0.0167(2) -0.00057(14) 0.00494(17) -0.00155(14)
Si2 0.0144(2) 0.0211(2) 0.0241(2) 0.00087(16) 0.00685(18) 0.00021(16)

loop_
_atom_type_symbol
_atom_type_description
_atom_type_scat_dispersion_real
_atom_type_scat_dispersion_imag
_atom_type_scat_source
C C 0.0181 0.0091 'International Tables Vol C Tables 4.2.6.8 and 6.1.1.4'
H H 0.0000 0.0000 'International Tables Vol C Tables 4.2.6.8 and 6.1.1.4'
N N 0.0311 0.0180 'International Tables Vol C Tables 4.2.6.8 and 6.1.1.4'
Si Si 0.2541 0.3302 'International Tables Vol C Tables 4.2.6.8 and 6.1.1.4'

loop_
_exptl_crystal_face_index_h
_exptl_crystal_face_index_k
_exptl_crystal_face_index_l
_exptl_crystal_face_perp_dist
-3 -5 7 0.0684
0 1 7 0.0599
3 5 5 0.0778
-8 1 1 0.0682
4 -8 -3 0.0708
-6 -4 -2 0.0844
8 1 0 0.0888
0 9 4 0.0905
1 -8 3 0.0755
4 0 4 0.0657
2 10 0 0.1011
1 -2 6 0.0539
3 8 -4 0.0998
-1 6 6 0.0679
-8 -3 4 0.0844
-6 6 5 0.0874
2 8 4 0.0805
-8 -2 1 0.0737
-6 1 -2 0.0567
-6 4 -1 0.0711
-1 6 -5 0.0750
-4 -2 -5 0.0840
5 -3 -7 0.0750
-4 -7 -2 0.0912
4 1 -8 0.0772
6 6 -6 0.0847
5 -6 -6 0.0699
8 2 -2 0.0948

loop_
_geom_angle_atom_site_label_1
_geom_angle_atom_site_label_2
_geom_angle_atom_site_label_3
_geom_angle
_geom_angle_site_symmetry_1
_geom_angle_site_symmetry_3
_geom_angle_publ_flag
C2 C1 H1 121.2 . . ?
C2 C1 C10 117.52(15) . . ?
C10 C1 H1 121.2 . . ?
C1 C2 H2 117.8 . . ?
C1 C2 C3 124.42(15) . . ?
C3 C2 H2 117.8 . . ?
C2 C3 H3 120.2 . . ?
C4 C3 C2 119.65(15) . . ?
C4 C3 H3 120.2 . . ?
C3 C4 Si2 145.32(13) . . ?
C11 C4 C3 112.96(14) . . ?
C11 C4 Si2 101.72(11) . . ?
C6 C5 Si2 144.76(12) . . ?
C12 C5 C6 113.13(14) . . ?
C12 C5 Si2 102.10(11) . . ?
C5 C6 H6 120.5 . . ?
C5 C6 C7 119.10(14) . . ?
C7 C6 H6 120.5 . . ?
C6 C7 H7 117.6 . . ?
C8 C7 C6 124.87(15) . . ?
C8 C7 H7 117.6 . . ?
C7 C8 H8 121.3 . . ?
C13 C8 C7 117.44(14) . . ?
C13 C8 H8 121.3 . . ?
C1 C10 N1 136.35(14) . . ?
C11 C10 C1 114.87(14) . . ?
C11 C10 N1 108.78(13) . . ?
C4 C11 C12 120.95(14) . . ?
C10 C11 C4 130.58(15) . . ?
C10 C11 C12 108.47(13) . . ?
C5 C12 C11 120.59(14) . . ?
C5 C12 C13 130.65(14) . . ?
C13 C12 C11 108.76(13) . . ?
C8 C13 N1 136.87(14) . . ?
C12 C13 C8 114.80(14) . . ?
C12 C13 N1 108.32(13) . . ?
C15 C14 H14 107.0 . . ?
C15 C14 C16 109.93(14) . . ?
C15 C14 Si1 111.99(11) . . ?
C16 C14 H14 107.0 . . ?
C16 C14 Si1 113.49(11) . . ?
Si1 C14 H14 107.0 . . ?
C14 C15 H15A 109.5 . . ?
C14 C15 H15B 109.5 . . ?
C14 C15 H15C 109.5 . . ?
H15A C15 H15B 109.5 . . ?
H15A C15 H15C 109.5 . . ?
H15B C15 H15C 109.5 . . ?
C14 C16 H16A 109.5 . . ?
C14 C16 H16B 109.5 . . ?
C14 C16 H16C 109.5 . . ?
H16A C16 H16B 109.5 . . ?
H16A C16 H16C 109.5 . . ?
H16B C16 H16C 109.5 . . ?
C18 C17 H17 106.2 . . ?
C18 C17 Si1 112.31(12) . . ?
C19 C17 H17 106.2 . . ?
C19 C17 C18 110.48(15) . . ?
C19 C17 Si1 114.83(11) . . ?
Si1 C17 H17 106.2 . . ?
C17 C18 H18A 109.5 . . ?
C17 C18 H18B 109.5 . . ?
C17 C18 H18C 109.5 . . ?
H18A C18 H18B 109.5 . . ?
H18A C18 H18C 109.5 . . ?
H18B C18 H18C 109.5 . . ?
C17 C19 H19A 109.5 . . ?
C17 C19 H19B 109.5 . . ?
C17 C19 H19C 109.5 . . ?
H19A C19 H19B 109.5 . . ?
H19A C19 H19C 109.5 . . ?
H19B C19 H19C 109.5 . . ?
C21 C20 H20 106.0 . . ?
C21 C20 Si1 113.04(11) . . ?
C22 C20 H20 106.0 . . ?
C22 C20 C21 110.97(14) . . ?
C22 C20 Si1 114.12(11) . . ?
Si1 C20 H20 106.0 . . ?
C20 C21 H21A 109.5 . . ?
C20 C21 H21B 109.5 . . ?
C20 C21 H21C 109.5 . . ?
H21A C21 H21B 109.5 . . ?
H21A C21 H21C 109.5 . . ?
H21B C21 H21C 109.5 . . ?
C20 C22 H22A 109.5 . . ?
C20 C22 H22B 109.5 . . ?
C20 C22 H22C 109.5 . . ?
H22A C22 H22B 109.5 . . ?
H22A C22 H22C 109.5 . . ?
H22B C22 H22C 109.5 . . ?
H23A C23 H23B 109.5 . . ?
H23A C23 H23C 109.5 . . ?
H23B C23 H23C 109.5 . . ?
Si2 C23 H23A 109.5 . . ?
Si2 C23 H23B 109.5 . . ?
Si2 C23 H23C 109.5 . . ?
H24A C24 H24B 109.5 . . ?
H24A C24 H24C 109.5 . . ?
H24B C24 H24C 109.5 . . ?
Si2 C24 H24A 109.5 . . ?
Si2 C24 H24B 109.5 . . ?
Si2 C24 H24C 109.5 . . ?
C10 N1 C13 105.66(12) . . ?
C10 N1 Si1 125.60(10) . . ?
C13 N1 Si1 128.65(10) . . ?
C14 Si1 C17 108.19(7) . . ?
C14 Si1 C20 108.88(7) . . ?
C20 Si1 C17 114.30(7) . . ?
N1 Si1 C14 108.91(7) . . ?
N1 Si1 C17 108.47(7) . . ?
N1 Si1 C20 107.99(6) . . ?
C5 Si2 C4 94.64(7) . . ?
C23 Si2 C4 114.21(7) . . ?
C23 Si2 C5 112.08(7) . . ?
C23 Si2 C24 109.73(8) . . ?
C24 Si2 C4 112.18(8) . . ?
C24 Si2 C5 113.39(8) . . ?

loop_
_geom_bond_atom_site_label_1
_geom_bond_atom_site_label_2
_geom_bond_distance
_geom_bond_site_symmetry_2
_geom_bond_publ_flag
C1 H1 0.9300 . ?
C1 C2 1.400(2) . ?
C1 C10 1.406(2) . ?
C2 H2 0.9300 . ?
C2 C3 1.408(2) . ?
C3 H3 0.9300 . ?
C3 C4 1.395(2) . ?
C4 C11 1.392(2) . ?
C4 Si2 1.9254(17) . ?
C5 C6 1.397(2) . ?
C5 C12 1.389(2) . ?
C5 Si2 1.9219(16) . ?
C6 H6 0.9300 . ?
C6 C7 1.408(2) . ?
C7 H7 0.9300 . ?
C7 C8 1.401(2) . ?
C8 H8 0.9300 . ?
C8 C13 1.400(2) . ?
C10 C11 1.384(2) . ?
C10 N1 1.4374(19) . ?
C11 C12 1.406(2) . ?
C12 C13 1.390(2) . ?
C13 N1 1.4378(19) . ?
C14 H14 0.9800 . ?
C14 C15 1.534(2) . ?
C14 C16 1.534(2) . ?
C14 Si1 1.8860(16) . ?
C15 H15A 0.9600 . ?
C15 H15B 0.9600 . ?
C15 H15C 0.9600 . ?
C16 H16A 0.9600 . ?
C16 H16B 0.9600 . ?
C16 H16C 0.9600 . ?
C17 H17 0.9800 . ?
C17 C18 1.531(2) . ?
C17 C19 1.529(2) . ?
C17 Si1 1.8878(16) . ?
C18 H18A 0.9600 . ?
C18 H18B 0.9600 . ?
C18 H18C 0.9600 . ?
C19 H19A 0.9600 . ?
C19 H19B 0.9600 . ?
C19 H19C 0.9600 . ?
C20 H20 0.9800 . ?
C20 C21 1.536(2) . ?
C20 C22 1.535(2) . ?
C20 Si1 1.8873(16) . ?
C21 H21A 0.9600 . ?
C21 H21B 0.9600 . ?
C21 H21C 0.9600 . ?
C22 H22A 0.9600 . ?
C22 H22B 0.9600 . ?
C22 H22C 0.9600 . ?
C23 H23A 0.9600 . ?
C23 H23B 0.9600 . ?
C23 H23C 0.9600 . ?
C23 Si2 1.8634(17) . ?
C24 H24A 0.9600 . ?
C24 H24B 0.9600 . ?
C24 H24C 0.9600 . ?
C24 Si2 1.8665(18) . ?
N1 Si1 1.7847(13) . ?

loop_
_geom_torsion_atom_site_label_1
_geom_torsion_atom_site_label_2
_geom_torsion_atom_site_label_3
_geom_torsion_atom_site_label_4
_geom_torsion
_geom_torsion_site_symmetry_1
_geom_torsion_site_symmetry_2
_geom_torsion_site_symmetry_3
_geom_torsion_site_symmetry_4
_geom_torsion_publ_flag
C1 C2 C3 C4 0.3(3) . . . . ?
C1 C10 C11 C4 -0.7(2) . . . . ?
C1 C10 C11 C12 178.69(14) . . . . ?
C1 C10 N1 C13 -178.03(18) . . . . ?
C1 C10 N1 Si1 -1.2(3) . . . . ?
C2 C1 C10 C11 0.6(2) . . . . ?
C2 C1 C10 N1 179.69(16) . . . . ?
C2 C3 C4 C11 -0.3(2) . . . . ?
C2 C3 C4 Si2 -179.01(16) . . . . ?
C3 C4 C11 C10 0.5(2) . . . . ?
C3 C4 C11 C12 -178.83(14) . . . . ?
C4 C11 C12 C5 -0.7(2) . . . . ?
C4 C11 C12 C13 179.38(14) . . . . ?
C5 C6 C7 C8 0.1(2) . . . . ?
C5 C12 C13 C8 0.1(2) . . . . ?
C5 C12 C13 N1 -179.13(15) . . . . ?
C6 C5 C12 C11 179.86(14) . . . . ?
C6 C5 C12 C13 -0.3(2) . . . . ?
C6 C7 C8 C13 -0.2(2) . . . . ?
C7 C8 C13 C12 0.1(2) . . . . ?
C7 C8 C13 N1 179.06(16) . . . . ?
C8 C13 N1 C10 179.90(17) . . . . ?
C8 C13 N1 Si1 3.2(3) . . . . ?
C10 C1 C2 C3 -0.5(3) . . . . ?
C10 C11 C12 C5 179.81(14) . . . . ?
C10 C11 C12 C13 -0.10(17) . . . . ?
C10 N1 Si1 C14 -78.15(13) . . . . ?
C10 N1 Si1 C17 39.38(14) . . . . ?
C10 N1 Si1 C20 163.76(12) . . . . ?
C11 C10 N1 C13 1.05(16) . . . . ?
C11 C10 N1 Si1 177.87(11) . . . . ?
C11 C12 C13 C8 -179.99(13) . . . . ?
C11 C12 C13 N1 0.77(17) . . . . ?
C12 C5 C6 C7 0.1(2) . . . . ?
C12 C13 N1 C10 -1.11(16) . . . . ?
C12 C13 N1 Si1 -177.79(11) . . . . ?
C13 N1 Si1 C14 97.92(14) . . . . ?
C13 N1 Si1 C17 -144.55(13) . . . . ?
C13 N1 Si1 C20 -20.17(15) . . . . ?
C15 C14 Si1 C17 173.36(11) . . . . ?
C15 C14 Si1 C20 48.59(13) . . . . ?
C15 C14 Si1 N1 -68.93(13) . . . . ?
C16 C14 Si1 C17 -61.45(14) . . . . ?
C16 C14 Si1 C20 173.79(12) . . . . ?
C16 C14 Si1 N1 56.26(13) . . . . ?
C18 C17 Si1 C14 -64.11(14) . . . . ?
C18 C17 Si1 C20 57.36(14) . . . . ?
C18 C17 Si1 N1 177.90(12) . . . . ?
C19 C17 Si1 C14 168.54(13) . . . . ?
C19 C17 Si1 C20 -69.98(15) . . . . ?
C19 C17 Si1 N1 50.55(14) . . . . ?
C21 C20 Si1 C14 50.93(14) . . . . ?
C21 C20 Si1 C17 -70.16(14) . . . . ?
C21 C20 Si1 N1 169.03(12) . . . . ?
C22 C20 Si1 C14 179.00(12) . . . . ?
C22 C20 Si1 C17 57.91(14) . . . . ?
C22 C20 Si1 N1 -62.90(13) . . . . ?
N1 C10 C11 C4 179.98(15) . . . . ?
N1 C10 C11 C12 -0.61(17) . . . . ?
Si2 C4 C11 C10 179.79(15) . . . . ?
Si2 C4 C11 C12 0.44(17) . . . . ?
Si2 C5 C6 C7 179.05(15) . . . . ?
Si2 C5 C12 C11 0.51(17) . . . . ?
Si2 C5 C12 C13 -179.60(14) . . . . ?

loop_
_exptl_oxdiff_crystal_face_indexfrac_h
_exptl_oxdiff_crystal_face_indexfrac_k
_exptl_oxdiff_crystal_face_indexfrac_l
_exptl_oxdiff_crystal_face_x
_exptl_oxdiff_crystal_face_y
_exptl_oxdiff_crystal_face_z
-3.0004 -5.0001 6.9999 0.9326 -0.3843 -0.0001
0.4999 0.9999 6.9999 0.6818 -0.2981 -0.7087
2.5001 5.0000 5.0000 0.3185 -0.1175 -0.9808
-8.0002 1.0000 0.9999 0.3178 0.7827 0.5531
4.4999 -8.0000 -3.0000 -0.2486 -0.8470 0.3930
-5.5002 -4.0000 -2.0000 0.0558 0.3345 0.9223
7.5002 1.0000 0.0000 -0.2485 -0.6417 -0.7278
-0.4998 9.0000 4.0000 0.2077 0.4916 -0.8977
1.4997 -8.0001 2.9999 0.4591 -0.8371 0.1449
4.5000 -0.0000 4.0000 0.2776 -0.6099 -0.7383
2.0004 10.0001 0.0001 -0.3034 0.5072 -0.8430
0.9998 -2.0001 5.9999 0.6369 -0.5088 -0.4673
2.5004 8.0001 -3.9999 -0.6817 0.5035 -0.4121
-1.0000 6.0000 6.0000 0.5018 0.2384 -0.8244
-8.0004 -3.0001 3.9999 0.7243 0.3667 0.5635
-5.5001 6.0000 4.9999 0.5333 0.7110 -0.3423
1.5002 8.0000 4.0000 0.1723 0.2322 -1.0073
-8.0003 -2.0001 0.9999 0.3909 0.5737 0.7531
-6.0001 1.0000 -2.0000 -0.0511 0.7303 0.6330
-6.0000 4.0000 -1.0000 -0.0211 0.8936 0.3476
-0.9997 6.0001 -4.9999 -0.6314 0.7418 0.1152
-3.5000 -2.0000 -5.0000 -0.3617 0.4214 0.8689
4.5002 -2.9999 -6.9999 -0.7825 -0.3155 0.4013
-4.0003 -7.0000 -2.0000 0.0841 -0.0169 0.9901
3.5003 1.0001 -7.9999 -0.9531 0.1039 0.3082
6.0005 6.0001 -5.9999 -0.9436 0.1236 -0.4164
5.0001 -6.0000 -5.9999 -0.6213 -0.6178 0.4718
8.0003 2.0001 -1.9999 -0.4939 -0.5279 -0.6677
